data_7115388
loop_
_publ_author_name
'Kazunari Nakajima'
'Mai Kitagawa'
'Yuya Ashida'
'Yoshihiro Miyake'
'Yoshiaki Nishibayashi'

_publ_section_title
;
 Synthesis of nitrogen heterocycles via alpha-aminoalkyl radicals
 generated from alpha-silyl secondary amines under visible light
 irradiation
;
_journal_name_full Chem.Commun.
_journal_page_first 8900
_journal_paper_doi 10.1039/C4cc03000A
_journal_volume 50
_journal_year 2014
_chemical_formula_moiety 'C19 H19 N O3'
_chemical_formula_sum 'C19 H19 N O3'
_chemical_formula_weight 309.36
_space_group_IT_number 2
_symmetry_cell_setting triclinic
_symmetry_Int_Tables_number 2
_symmetry_space_group_name_Hall '-P 1'
_symmetry_space_group_name_H-M 'P -1'
_atom_sites_solution_hydrogens geom
_atom_sites_solution_primary direct
_atom_sites_solution_secondary difmap
_cell_angle_alpha 96.837(5)
_cell_angle_beta 105.663(5)
_cell_angle_gamma 109.836(5)
_cell_formula_units_Z 2
_cell_length_a 7.9490(18)
_cell_length_b 9.913(3)
_cell_length_c 11.241(3)
_cell_measurement_reflns_used 2191
_cell_measurement_temperature 93
_cell_measurement_theta_max 27.43
_cell_measurement_theta_min 3.23
_cell_volume 780.3(4)
_computing_cell_refinement 'RAPID AUTO'
_computing_data_collection 'RAPID AUTO (Rigaku, ????)'
_computing_data_reduction 'RAPID AUTO'
_computing_molecular_graphics 'CrystalStructure 4.0'
_computing_publication_material 'CrystalStructure 4.0 (Rigaku, 2010)'
_computing_structure_refinement 'CRYSTALS (Carruthers, et al., 1999)'
_computing_structure_solution SIR97
_diffrn_ambient_temperature 93
_diffrn_detector_area_resol_mean 10.000
_diffrn_measured_fraction_theta_full 0.987
_diffrn_measured_fraction_theta_max 0.987
_diffrn_measurement_device_type 'Rigaku R-AXIS RAPID'
_diffrn_measurement_method \w
_diffrn_radiation_type 'Mo K\a'
_diffrn_radiation_wavelength 0.71075
_diffrn_reflns_av_R_equivalents 0.0501
_diffrn_reflns_limit_h_max 10
_diffrn_reflns_limit_h_min -10
_diffrn_reflns_limit_k_max 12
_diffrn_reflns_limit_k_min -12
_diffrn_reflns_limit_l_max 14
_diffrn_reflns_limit_l_min -14
_diffrn_reflns_number 7619
_diffrn_reflns_theta_full 27.48
_diffrn_reflns_theta_max 27.48
_diffrn_standards_number 0
_exptl_absorpt_coefficient_mu 0.089
_exptl_absorpt_correction_T_max 0.991
_exptl_absorpt_correction_T_min 0.561
_exptl_absorpt_correction_type multi-scan
_exptl_absorpt_process_details 'ABSCOR (Rigaku, 1995)'
_exptl_crystal_colour colorless
_exptl_crystal_density_diffrn 1.317
_exptl_crystal_density_method 'not measured'
_exptl_crystal_description block
_exptl_crystal_F_000 328.00
_exptl_crystal_size_max 0.200
_exptl_crystal_size_mid 0.100
_exptl_crystal_size_min 0.100
_refine_diff_density_max 0.391
_refine_diff_density_min -0.289
_refine_ls_extinction_method none
_refine_ls_goodness_of_fit_ref 0.914
_refine_ls_hydrogen_treatment constr
_refine_ls_number_parameters 227
_refine_ls_number_reflns 3541
_refine_ls_R_factor_gt 0.0579
_refine_ls_shift/su_max 0.000
_refine_ls_structure_factor_coef Fsqd
_refine_ls_weighting_details 'w = 1/[0.0023Fo^2^ + 2.0000\s(Fo^2^)]/(4Fo^2^)'
_refine_ls_weighting_scheme calc
_refine_ls_wR_factor_ref 0.1583
_reflns_number_gt 2722
_reflns_number_total 3541
_reflns_threshold_expression F^2^>2.0\s(F^2^)
_cod_data_source_file c4cc03000a2.cif
_cod_data_source_block 20131125
_cod_original_cell_volume 780.3(3)
_cod_database_code 7115388

loop_
_symmetry_equiv_pos_site_id
_symmetry_equiv_pos_as_xyz
1 +X,+Y,+Z
2 -X,-Y,-Z

loop_
_atom_site_label
_atom_site_type_symbol
_atom_site_fract_x
_atom_site_fract_y
_atom_site_fract_z
_atom_site_U_iso_or_equiv
_atom_site_adp_type
_atom_site_occupancy
_atom_site_symmetry_multiplicity
_atom_site_calc_flag
_atom_site_refinement_flags
O1 O 1.03106(16) 0.38567(13) 0.38119(10) 0.0296(4) Uani 1.0 2 d .
O2 O 1.16902(19) 0.15711(16) 0.49316(10) 0.0399(4) Uani 1.0 2 d .
O3 O 1.25316(16) 0.24953(14) 0.70270(10) 0.0324(4) Uani 1.0 2 d .
N1 N 0.74401(19) 0.29603(16) 0.41758(11) 0.0254(4) Uani 1.0 2 d .
C1 C 0.9352(3) 0.33035(18) 0.44476(14) 0.0254(5) Uani 1.0 2 d .
C2 C 1.0080(3) 0.29576(19) 0.57237(14) 0.0259(5) Uani 1.0 2 d .
C3 C 0.8266(3) 0.19066(19) 0.58986(14) 0.0258(5) Uani 1.0 2 d .
C4 C 0.6789(3) 0.2474(2) 0.52124(14) 0.0275(5) Uani 1.0 2 d .
C5 C 0.6257(3) 0.32911(18) 0.31532(14) 0.0258(5) Uani 1.0 2 d .
C6 C 0.6605(3) 0.33186(19) 0.20102(14) 0.0290(5) Uani 1.0 2 d .
C7 C 0.5391(3) 0.3598(2) 0.10178(15) 0.0316(5) Uani 1.0 2 d .
C8 C 0.3812(3) 0.3824(2) 0.11463(16) 0.0346(5) Uani 1.0 2 d .
C9 C 0.3468(3) 0.3793(2) 0.22880(16) 0.0337(5) Uani 1.0 2 d .
C10 C 0.4681(3) 0.35312(19) 0.32923(15) 0.0286(5) Uani 1.0 2 d .
C11 C 1.1521(3) 0.22687(18) 0.58108(14) 0.0253(5) Uani 1.0 2 d .
C12 C 1.3786(3) 0.1714(3) 0.73361(16) 0.0355(6) Uani 1.0 2 d .
C13 C 1.2922(3) 0.0479(3) 0.79034(18) 0.0414(6) Uani 1.0 2 d .
C14 C 0.8379(2) 0.18237(18) 0.72535(14) 0.0248(5) Uani 1.0 2 d .
C15 C 0.8030(3) 0.04744(19) 0.75818(15) 0.0283(5) Uani 1.0 2 d .
C16 C 0.8101(3) 0.0355(2) 0.88141(15) 0.0326(5) Uani 1.0 2 d .
C17 C 0.8530(3) 0.1602(2) 0.97331(15) 0.0316(5) Uani 1.0 2 d .
C18 C 0.8876(3) 0.2951(2) 0.94080(14) 0.0292(5) Uani 1.0 2 d .
C19 C 0.8812(3) 0.30700(19) 0.81803(14) 0.0269(5) Uani 1.0 2 d .
H1 H 1.0631 0.3867 0.6390 0.0332 Uiso 1.0 2 calc R
H2 H 0.7951 0.0913 0.5415 0.0319 Uiso 1.0 2 calc R
H3 H 0.6770 0.3304 0.5754 0.0352 Uiso 1.0 2 calc R
H4 H 0.5520 0.1712 0.4861 0.0355 Uiso 1.0 2 calc R
H5 H 0.7652 0.3159 0.1911 0.0360 Uiso 1.0 2 calc R
H6 H 0.5633 0.3629 0.0255 0.0383 Uiso 1.0 2 calc R
H7 H 0.3000 0.3999 0.0472 0.0432 Uiso 1.0 2 calc R
H8 H 0.2413 0.3946 0.2377 0.0440 Uiso 1.0 2 calc R
H9 H 0.4446 0.3516 0.4058 0.0371 Uiso 1.0 2 calc R
H10 H 1.3965 0.1348 0.6560 0.0476 Uiso 1.0 2 calc R
H11 H 1.4994 0.2414 0.7931 0.0475 Uiso 1.0 2 calc R
H12 H 1.3767 -0.0017 0.8144 0.0543 Uiso 1.0 2 calc R
H13 H 1.2690 0.0866 0.8640 0.0543 Uiso 1.0 2 calc R
H14 H 1.1746 -0.0207 0.7290 0.0545 Uiso 1.0 2 calc R
H15 H 0.7736 -0.0364 0.6969 0.0349 Uiso 1.0 2 calc R
H16 H 0.7871 -0.0554 0.9025 0.0418 Uiso 1.0 2 calc R
H17 H 0.8581 0.1529 1.0558 0.0404 Uiso 1.0 2 calc R
H18 H 0.9156 0.3787 1.0020 0.0362 Uiso 1.0 2 calc R
H19 H 0.9052 0.3982 0.7974 0.0349 Uiso 1.0 2 calc R

loop_
_atom_site_aniso_label
_atom_site_aniso_U_11
_atom_site_aniso_U_22
_atom_site_aniso_U_33
_atom_site_aniso_U_12
_atom_site_aniso_U_13
_atom_site_aniso_U_23
O1 0.0344(7) 0.0342(7) 0.0316(6) 0.0192(6) 0.0183(6) 0.0138(5)
O2 0.0519(9) 0.0536(9) 0.0294(7) 0.0377(8) 0.0146(6) 0.0095(6)
O3 0.0329(7) 0.0459(8) 0.0271(6) 0.0257(6) 0.0093(5) 0.0100(6)
N1 0.0304(8) 0.0329(8) 0.0213(7) 0.0182(7) 0.0119(6) 0.0109(6)
C1 0.0305(9) 0.0256(9) 0.0274(8) 0.0173(8) 0.0123(7) 0.0074(7)
C2 0.0288(9) 0.0293(9) 0.0253(8) 0.0154(8) 0.0120(7) 0.0074(7)
C3 0.0272(9) 0.0281(9) 0.0252(8) 0.0137(7) 0.0092(7) 0.0070(7)
C4 0.0290(9) 0.0351(10) 0.0251(8) 0.0163(8) 0.0125(7) 0.0110(7)
C5 0.0291(9) 0.0249(9) 0.0250(8) 0.0130(7) 0.0073(7) 0.0074(7)
C6 0.0318(9) 0.0316(10) 0.0274(8) 0.0156(8) 0.0105(7) 0.0093(7)
C7 0.0367(10) 0.0346(10) 0.0249(8) 0.0136(8) 0.0112(7) 0.0110(7)
C8 0.0363(10) 0.0387(11) 0.0324(9) 0.0178(9) 0.0089(8) 0.0172(8)
C9 0.0331(10) 0.0370(11) 0.0404(10) 0.0216(9) 0.0138(8) 0.0146(8)
C10 0.0347(10) 0.0314(10) 0.0280(8) 0.0182(8) 0.0148(7) 0.0103(7)
C11 0.0269(9) 0.0279(9) 0.0273(8) 0.0144(7) 0.0117(7) 0.0110(7)
C12 0.0323(10) 0.0552(13) 0.0321(9) 0.0297(10) 0.0118(8) 0.0168(9)
C13 0.0443(12) 0.0482(13) 0.0437(11) 0.0283(10) 0.0171(9) 0.0169(9)
C14 0.0221(8) 0.0309(10) 0.0275(8) 0.0158(7) 0.0091(7) 0.0100(7)
C15 0.0295(9) 0.0288(10) 0.0298(8) 0.0145(8) 0.0102(7) 0.0070(7)
C16 0.0399(10) 0.0328(11) 0.0333(9) 0.0186(9) 0.0162(8) 0.0141(8)
C17 0.0365(10) 0.0392(11) 0.0254(8) 0.0187(9) 0.0130(8) 0.0116(8)
C18 0.0320(9) 0.0335(10) 0.0251(8) 0.0165(8) 0.0093(7) 0.0065(7)
C19 0.0288(9) 0.0286(10) 0.0291(8) 0.0157(8) 0.0111(7) 0.0105(7)

loop_
_atom_type_symbol
_atom_type_description
_atom_type_scat_dispersion_real
_atom_type_scat_dispersion_imag
_atom_type_scat_source
C C 0.0033 0.0016
;
International Tables for Crystallography
(1992, Vol. C, Tables 4.2.6.8 and 6.1.1.4)
;
H H 0.0000 0.0000
;
International Tables for Crystallography
(1992, Vol. C, Table 6.1.1.4)
;
N N 0.0061 0.0033
;
International Tables for Crystallography
(1992, Vol. C, Tables 4.2.6.8 and 6.1.1.4)
;
O O 0.0106 0.0060
;
International Tables for Crystallography
(1992, Vol. C, Tables 4.2.6.8 and 6.1.1.4)
;

loop_
_geom_angle_atom_site_label_1
_geom_angle_atom_site_label_2
_geom_angle_atom_site_label_3
_geom_angle
_geom_angle_publ_flag
C11 O3 C12 118.02(15) yes
C1 N1 C4 111.89(13) yes
C1 N1 C5 125.78(15) yes
C4 N1 C5 121.25(16) yes
O1 C1 N1 126.25(16) yes
O1 C1 C2 126.15(16) yes
N1 C1 C2 107.50(15) yes
C1 C2 C3 103.67(13) yes
C1 C2 C11 114.92(16) yes
C3 C2 C11 111.27(16) yes
C2 C3 C4 101.42(15) yes
C2 C3 C14 116.00(11) yes
C4 C3 C14 115.08(17) yes
N1 C4 C3 103.27(16) yes
N1 C5 C6 120.99(19) yes
N1 C5 C10 119.16(16) yes
C6 C5 C10 119.79(17) yes
C5 C6 C7 119.6(2) yes
C6 C7 C8 120.85(18) yes
C7 C8 C9 119.33(18) yes
C8 C9 C10 120.4(2) yes
C5 C10 C9 119.96(18) yes
O2 C11 O3 124.88(19) yes
O2 C11 C2 125.76(15) yes
O3 C11 C2 109.30(15) yes
O3 C12 C13 109.40(18) yes
C3 C14 C15 119.40(15) yes
C3 C14 C19 121.64(16) yes
C15 C14 C19 118.96(16) yes
C14 C15 C16 120.92(16) yes
C15 C16 C17 119.83(18) yes
C16 C17 C18 119.41(17) yes
C17 C18 C19 120.72(17) yes
C14 C19 C18 120.16(18) yes
C1 C2 H1 108.905 no
C3 C2 H1 108.787 no
C11 C2 H1 109.056 no
C2 C3 H2 107.965 no
C4 C3 H2 107.985 no
C14 C3 H2 107.930 no
N1 C4 H3 109.410 no
N1 C4 H4 109.443 no
C3 C4 H3 112.338 no
C3 C4 H4 112.819 no
H3 C4 H4 109.353 no
C5 C6 H5 120.222 no
C7 C6 H5 120.154 no
C6 C7 H6 119.665 no
C8 C7 H6 119.485 no
C7 C8 H7 120.159 no
C9 C8 H7 120.512 no
C8 C9 H8 119.509 no
C10 C9 H8 120.054 no
C5 C10 H9 119.981 no
C9 C10 H9 120.057 no
O3 C12 H10 108.020 no
O3 C12 H11 107.918 no
C13 C12 H10 111.074 no
C13 C12 H11 110.946 no
H10 C12 H11 109.383 no
C12 C13 H12 109.940 no
C12 C13 H13 109.327 no
C12 C13 H14 109.237 no
H12 C13 H13 109.440 no
H12 C13 H14 109.440 no
H13 C13 H14 109.444 no
C14 C15 H15 119.584 no
C16 C15 H15 119.492 no
C15 C16 H16 120.221 no
C17 C16 H16 119.949 no
C16 C17 H17 120.190 no
C18 C17 H17 120.401 no
C17 C18 H18 119.594 no
C19 C18 H18 119.686 no
C14 C19 H19 119.869 no
C18 C19 H19 119.970 no

loop_
_geom_bond_atom_site_label_1
_geom_bond_atom_site_label_2
_geom_bond_distance
_geom_bond_publ_flag
O1 C1 1.223(3) yes
O2 C11 1.202(3) yes
O3 C11 1.3329(18) yes
O3 C12 1.454(3) yes
N1 C1 1.376(3) yes
N1 C4 1.466(3) yes
N1 C5 1.424(3) yes
C1 C2 1.521(3) yes
C2 C3 1.545(3) yes
C2 C11 1.508(3) yes
C3 C4 1.534(3) yes
C3 C14 1.515(3) yes
C5 C6 1.387(3) yes
C5 C10 1.397(3) yes
C6 C7 1.388(3) yes
C7 C8 1.388(4) yes
C8 C9 1.384(3) yes
C9 C10 1.387(3) yes
C12 C13 1.493(3) yes
C14 C15 1.387(3) yes
C14 C19 1.393(3) yes
C15 C16 1.392(3) yes
C16 C17 1.390(3) yes
C17 C18 1.385(3) yes
C18 C19 1.388(3) yes
C2 H1 0.980 no
C3 H2 0.980 no
C4 H3 0.970 no
C4 H4 0.970 no
C6 H5 0.930 no
C7 H6 0.930 no
C8 H7 0.930 no
C9 H8 0.930 no
C10 H9 0.930 no
C12 H10 0.970 no
C12 H11 0.970 no
C13 H12 0.960 no
C13 H13 0.960 no
C13 H14 0.960 no
C15 H15 0.930 no
C16 H16 0.930 no
C17 H17 0.930 no
C18 H18 0.930 no
C19 H19 0.930 no

loop_
_geom_contact_atom_site_label_1
_geom_contact_atom_site_label_2
_geom_contact_distance
_geom_contact_publ_flag
_geom_contact_site_symmetry_2
O1 O2 3.089(3) no .
O1 C3 3.590(3) no .
O1 C4 3.533(3) no .
O1 C5 2.938(3) no .
O1 C6 2.919(2) no .
O1 C11 3.026(3) no .
O2 C1 2.923(3) no .
O2 C3 3.291(3) no .
O2 C12 2.724(3) no .
O3 C3 3.100(3) no .
O3 C14 3.226(3) no .
N1 C11 3.600(3) no .
C1 C6 3.013(3) no .
C2 C19 3.188(3) no .
C4 C10 2.888(3) no .
C4 C19 3.171(3) no .
C5 C8 2.785(3) no .
C6 C9 2.778(4) no .
C7 C10 2.767(3) no .
C11 C13 3.293(3) no .
C11 C14 3.267(3) no .
C14 C17 2.796(3) no .
C15 C18 2.762(3) no .
C16 C19 2.777(3) no .
O1 O1 3.542(2) no 2_766
O1 N1 3.2493(17) no 2_766
O1 C1 3.117(3) no 2_766
O1 C2 3.271(3) no 2_766
O1 C4 3.427(2) no 2_766
O1 C9 3.412(3) no 1_655
O2 O2 3.406(2) no 2_756
O2 C3 3.477(3) no 2_756
O2 C10 3.592(3) no 1_655
O2 C15 3.380(3) no 2_756
N1 O1 3.2493(17) no 2_766
N1 C1 3.565(2) no 2_766
C1 O1 3.117(3) no 2_766
C1 N1 3.565(2) no 2_766
C1 C1 3.143(3) no 2_766
C2 O1 3.271(3) no 2_766
C3 O2 3.477(3) no 2_756
C4 O1 3.427(2) no 2_766
C9 O1 3.412(3) no 1_455
C10 O2 3.592(3) no 1_455
C12 C19 3.560(3) no 1_655
C15 O2 3.380(3) no 2_756
C19 C12 3.560(3) no 1_455
O1 H1 2.8387 no .
O1 H5 2.3935 no .
O2 H1 3.1203 no .
O2 H2 3.0326 no .
O2 H10 2.2911 no .
O2 H11 3.4674 no .
O2 H14 3.3525 no .
O3 H1 2.3847 no .
O3 H2 3.2996 no .
O3 H12 3.2370 no .
O3 H13 2.5742 no .
O3 H14 2.6090 no .
N1 H1 2.8194 no .
N1 H2 2.6743 no .
N1 H5 2.6222 no .
N1 H9 2.5931 no .
C1 H2 2.7415 no .
C1 H3 2.8273 no .
C1 H4 3.1085 no .
C1 H5 2.7690 no .
C2 H3 2.7744 no .
C2 H4 3.2224 no .
C2 H19 3.0273 no .
C3 H15 2.6397 no .
C3 H19 2.6951 no .
C4 H1 2.7401 no .
C4 H9 2.5572 no .
C4 H19 3.0271 no .
C5 H3 2.8383 no .
C5 H4 2.6801 no .
C5 H6 3.2364 no .
C5 H8 3.2498 no .
C6 H7 3.2515 no .
C6 H9 3.2466 no .
C7 H8 3.2313 no .
C8 H5 3.2516 no .
C8 H9 3.2427 no .
C9 H6 3.2305 no .
C10 H3 2.8960 no .
C10 H4 2.7836 no .
C10 H5 3.2494 no .
C10 H7 3.2458 no .
C11 H2 2.5777 no .
C11 H10 2.4126 no .
C11 H11 3.0693 no .
C11 H14 3.1510 no .
C14 H1 2.6824 no .
C14 H3 2.7070 no .
C14 H4 2.9776 no .
C14 H16 3.2544 no .
C14 H18 3.2473 no .
C15 H2 2.5128 no .
C15 H13 3.4391 no .
C15 H14 3.3338 no .
C15 H17 3.2473 no .
C15 H19 3.2359 no .
C16 H13 3.5719 no .
C16 H18 3.2346 no .
C17 H15 3.2428 no .
C17 H19 3.2466 no .
C18 H16 3.2362 no .
C19 H1 2.8177 no .
C19 H2 3.3136 no .
C19 H3 2.8536 no .
C19 H15 3.2352 no .
C19 H17 3.2495 no .
H1 H2 2.8387 no .
H1 H3 2.7925 no .
H1 H19 2.4519 no .
H2 H3 2.8512 no .
H2 H4 2.2922 no .
H2 H15 2.2858 no .
H3 H9 2.3556 no .
H3 H19 2.5099 no .
H4 H9 2.3976 no .
H5 H6 2.3153 no .
H6 H7 2.3132 no .
H7 H8 2.3146 no .
H8 H9 2.3182 no .
H10 H12 2.3679 no .
H10 H13 2.8182 no .
H10 H14 2.3241 no .
H11 H12 2.3412 no .
H11 H13 2.3488 no .
H11 H14 2.8169 no .
H13 H15 3.5674 no .
H14 H15 3.0565 no .
H15 H16 2.3177 no .
H16 H17 2.3215 no .
H17 H18 2.3153 no .
H18 H19 2.3129 no .
O1 H1 2.6228 no 2_766
O1 H3 2.8592 no 2_766
O1 H8 2.6057 no 1_655
O1 H9 3.3584 no 1_655
O1 H14 3.3348 no 2_756
O1 H19 3.1164 no 2_766
O2 H2 2.5701 no 2_756
O2 H4 3.0228 no 1_655
O2 H9 2.8677 no 1_655
O2 H14 2.9206 no 2_756
O2 H15 2.5482 no 2_756
O3 H6 3.5812 no 1_656
N1 H1 3.2213 no 2_766
N1 H12 3.3427 no 2_756
N1 H14 3.3595 no 2_756
C1 H1 3.0600 no 2_766
C1 H14 3.1357 no 2_756
C3 H10 3.5676 no 1_455
C3 H10 3.5411 no 2_756
C4 H10 3.0188 no 1_455
C4 H15 3.4979 no 2_656
C5 H1 2.9256 no 2_766
C5 H12 3.3883 no 2_756
C5 H15 3.4542 no 2_656
C5 H16 3.4874 no 2_656
C6 H1 2.8906 no 2_766
C6 H12 3.1644 no 2_756
C6 H16 3.4512 no 2_656
C6 H17 3.2961 no 1_554
C6 H18 3.3752 no 1_554
C6 H19 3.5724 no 2_766
C7 H1 3.5625 no 2_766
C7 H6 3.4769 no 2_665
C7 H7 3.1864 no 2_665
C7 H11 3.4216 no 1_454
C7 H13 3.2129 no 1_454
C7 H16 3.2279 no 2_656
C7 H18 3.4256 no 1_554
C8 H6 3.1008 no 2_665
C8 H11 3.4688 no 2_766
C8 H13 3.4980 no 1_454
C8 H16 3.0173 no 2_656
C8 H18 3.5590 no 1_454
C9 H3 3.5006 no 2_666
C9 H15 3.4735 no 2_656
C9 H16 3.0535 no 2_656
C9 H17 3.5879 no 1_454
C9 H19 3.4352 no 2_666
C10 H15 3.0027 no 2_656
C10 H16 3.2962 no 2_656
C11 H2 3.4928 no 2_756
C11 H9 3.4522 no 1_655
C11 H14 3.5892 no 2_756
C12 H2 3.4045 no 2_756
C12 H3 3.4179 no 1_655
C12 H4 3.4219 no 1_655
C12 H6 3.2478 no 1_656
C13 H5 3.5167 no 2_756
C13 H6 3.4317 no 1_656
C13 H17 2.9498 no 2_757
C14 H10 3.2329 no 1_455
C14 H11 3.1982 no 1_455
C15 H4 3.2324 no 2_656
C15 H10 3.5552 no 1_455
C15 H12 3.4970 no 1_455
C16 H12 3.2008 no 1_455
C16 H13 3.3662 no 2_757
C16 H16 3.3838 no 2_757
C17 H5 3.1011 no 1_556
C17 H7 3.3421 no 1_656
C17 H8 3.5066 no 1_656
C17 H11 3.3908 no 1_455
C17 H12 3.4122 no 1_455
C17 H12 3.5771 no 2_757
C17 H13 3.2682 no 2_757
C17 H16 3.3796 no 2_757
C18 H5 3.2224 no 1_556
C18 H6 3.2174 no 1_556
C18 H7 2.9209 no 1_656
C18 H8 3.5052 no 1_656
C18 H11 2.9100 no 1_455
C18 H18 2.9742 no 2_767
C18 H19 3.5312 no 2_767
C19 H7 3.3602 no 1_656
C19 H8 3.4869 no 2_666
C19 H10 3.4758 no 1_455
C19 H11 2.8049 no 1_455
C19 H18 3.1194 no 2_767
H1 O1 2.6228 no 2_766
H1 N1 3.2213 no 2_766
H1 C1 3.0600 no 2_766
H1 C5 2.9256 no 2_766
H1 C6 2.8906 no 2_766
H1 C7 3.5625 no 2_766
H1 H5 2.9534 no 2_766
H2 O2 2.5701 no 2_756
H2 C11 3.4928 no 2_756
H2 C12 3.4045 no 2_756
H2 H4 2.9916 no 2_656
H2 H10 2.6351 no 2_756
H2 H14 3.1300 no 2_756
H3 O1 2.8592 no 2_766
H3 C9 3.5006 no 2_666
H3 C12 3.4179 no 1_455
H3 H8 2.9948 no 2_666
H3 H9 3.5971 no 2_666
H3 H10 2.8506 no 1_455
H3 H11 3.2087 no 1_455
H4 O2 3.0228 no 1_455
H4 C12 3.4219 no 1_455
H4 C15 3.2324 no 2_656
H4 H2 2.9916 no 2_656
H4 H4 3.2837 no 2_656
H4 H10 2.5371 no 1_455
H4 H10 3.4584 no 2_756
H4 H15 2.6154 no 2_656
H5 C13 3.5167 no 2_756
H5 C17 3.1011 no 1_554
H5 C18 3.2224 no 1_554
H5 H1 2.9534 no 2_766
H5 H8 3.4691 no 1_655
H5 H12 2.9173 no 2_756
H5 H14 3.3079 no 2_756
H5 H17 2.5101 no 1_554
H5 H18 2.7423 no 1_554
H5 H19 3.0991 no 2_766
H6 O3 3.5812 no 1_454
H6 C7 3.4769 no 2_665
H6 C8 3.1008 no 2_665
H6 C12 3.2478 no 1_454
H6 C13 3.4317 no 1_454
H6 C18 3.2174 no 1_554
H6 H6 3.2621 no 2_665
H6 H7 2.5648 no 2_665
H6 H11 2.5795 no 1_454
H6 H13 2.9063 no 1_454
H6 H18 2.8375 no 1_554
H7 C7 3.1864 no 2_665
H7 C17 3.3421 no 1_454
H7 C18 2.9209 no 1_454
H7 C19 3.3602 no 1_454
H7 H6 2.5648 no 2_665
H7 H11 3.3906 no 2_766
H7 H13 3.4114 no 1_454
H7 H16 3.3956 no 2_656
H7 H17 3.5701 no 1_454
H7 H18 2.8871 no 1_454
H7 H18 3.2236 no 2_666
H7 H19 3.5955 no 1_454
H7 H19 3.5550 no 2_666
H8 O1 2.6057 no 1_455
H8 C17 3.5066 no 1_454
H8 C18 3.5052 no 1_454
H8 C19 3.4869 no 2_666
H8 H3 2.9948 no 2_666
H8 H5 3.4691 no 1_455
H8 H16 3.4458 no 2_656
H8 H17 3.1171 no 1_454
H8 H18 3.1091 no 1_454
H8 H19 2.7017 no 2_666
H9 O1 3.3584 no 1_455
H9 O2 2.8677 no 1_455
H9 C11 3.4522 no 1_455
H9 H3 3.5971 no 2_666
H9 H9 3.1089 no 2_666
H9 H15 2.9131 no 2_656
H10 C3 3.5676 no 1_655
H10 C3 3.5411 no 2_756
H10 C4 3.0188 no 1_655
H10 C14 3.2329 no 1_655
H10 C15 3.5552 no 1_655
H10 C19 3.4758 no 1_655
H10 H2 2.6351 no 2_756
H10 H3 2.8506 no 1_655
H10 H4 2.5371 no 1_655
H10 H4 3.4584 no 2_756
H11 C7 3.4216 no 1_656
H11 C8 3.4688 no 2_766
H11 C14 3.1982 no 1_655
H11 C17 3.3908 no 1_655
H11 C18 2.9100 no 1_655
H11 C19 2.8049 no 1_655
H11 H3 3.2087 no 1_655
H11 H6 2.5795 no 1_656
H11 H7 3.3906 no 2_766
H11 H18 3.2095 no 1_655
H11 H19 3.0528 no 1_655
H12 N1 3.3427 no 2_756
H12 C5 3.3883 no 2_756
H12 C6 3.1644 no 2_756
H12 C15 3.4970 no 1_655
H12 C16 3.2008 no 1_655
H12 C17 3.4122 no 1_655
H12 C17 3.5771 no 2_757
H12 H5 2.9173 no 2_756
H12 H16 3.3864 no 1_655
H12 H17 2.8199 no 2_757
H13 C7 3.2129 no 1_656
H13 C8 3.4980 no 1_656
H13 C16 3.3662 no 2_757
H13 C17 3.2682 no 2_757
H13 H6 2.9063 no 1_656
H13 H7 3.4114 no 1_656
H13 H16 2.8134 no 2_757
H13 H17 2.6157 no 2_757
H14 O1 3.3348 no 2_756
H14 O2 2.9206 no 2_756
H14 N1 3.3595 no 2_756
H14 C1 3.1357 no 2_756
H14 C11 3.5892 no 2_756
H14 H2 3.1300 no 2_756
H14 H5 3.3079 no 2_756
H14 H17 2.9153 no 2_757
H15 O2 2.5482 no 2_756
H15 C4 3.4979 no 2_656
H15 C5 3.4542 no 2_656
H15 C9 3.4735 no 2_656
H15 C10 3.0027 no 2_656
H15 H4 2.6154 no 2_656
H15 H9 2.9131 no 2_656
H16 C5 3.4874 no 2_656
H16 C6 3.4512 no 2_656
H16 C7 3.2279 no 2_656
H16 C8 3.0173 no 2_656
H16 C9 3.0535 no 2_656
H16 C10 3.2962 no 2_656
H16 C16 3.3838 no 2_757
H16 C17 3.3796 no 2_757
H16 H7 3.3956 no 2_656
H16 H8 3.4458 no 2_656
H16 H12 3.3864 no 1_455
H16 H13 2.8134 no 2_757
H16 H16 3.2199 no 2_757
H16 H17 3.2177 no 2_757
H17 C6 3.2961 no 1_556
H17 C9 3.5879 no 1_656
H17 C13 2.9498 no 2_757
H17 H5 2.5101 no 1_556
H17 H7 3.5701 no 1_656
H17 H8 3.1171 no 1_656
H17 H12 2.8199 no 2_757
H17 H13 2.6157 no 2_757
H17 H14 2.9153 no 2_757
H17 H16 3.2177 no 2_757
H18 C6 3.3752 no 1_556
H18 C7 3.4256 no 1_556
H18 C8 3.5590 no 1_656
H18 C18 2.9742 no 2_767
H18 C19 3.1194 no 2_767
H18 H5 2.7423 no 1_556
H18 H6 2.8375 no 1_556
H18 H7 2.8871 no 1_656
H18 H7 3.2236 no 2_666
H18 H8 3.1091 no 1_656
H18 H11 3.2095 no 1_455
H18 H18 2.3360 no 2_767
H18 H19 2.6356 no 2_767
H19 O1 3.1164 no 2_766
H19 C6 3.5724 no 2_766
H19 C9 3.4352 no 2_666
H19 C18 3.5312 no 2_767
H19 H5 3.0991 no 2_766
H19 H7 3.5955 no 1_656
H19 H7 3.5550 no 2_666
H19 H8 2.7017 no 2_666
H19 H11 3.0528 no 1_455
H19 H18 2.6356 no 2_767

loop_
_geom_torsion_atom_site_label_1
_geom_torsion_atom_site_label_2
_geom_torsion_atom_site_label_3
_geom_torsion_atom_site_label_4
_geom_torsion
_geom_torsion_publ_flag
C11 O3 C12 C13 -104.61(15) no
C11 O3 C12 H10 16.4 no
C11 O3 C12 H11 134.6 no
C12 O3 C11 O2 -7.2(3) no
C12 O3 C11 C2 170.04(12) no
C1 N1 C4 C3 -24.08(17) no
C1 N1 C4 H3 95.7 no
C1 N1 C4 H4 -144.5 no
C4 N1 C1 O1 -173.27(16) no
C4 N1 C1 C2 3.30(18) no
C1 N1 C5 C6 32.3(3) no
C1 N1 C5 C10 -150.28(15) no
C5 N1 C1 O1 -5.1(3) no
C5 N1 C1 C2 171.45(14) no
C4 N1 C5 C6 -160.54(13) no
C4 N1 C5 C10 16.8(2) no
C5 N1 C4 C3 167.16(12) no
C5 N1 C4 H3 -73.0 no
C5 N1 C4 H4 46.8 no
O1 C1 C2 C3 -164.71(16) no
O1 C1 C2 C11 -43.1(3) no
O1 C1 C2 H1 79.6 no
N1 C1 C2 C3 18.71(18) no
N1 C1 C2 C11 140.35(13) no
N1 C1 C2 H1 -97.0 no
C1 C2 C3 C4 -31.85(16) no
C1 C2 C3 C14 -157.28(15) no
C1 C2 C3 H2 81.5 no
C1 C2 C11 O2 -24.8(3) no
C1 C2 C11 O3 157.99(12) no
C3 C2 C11 O2 92.60(19) no
C3 C2 C11 O3 -84.59(14) no
C11 C2 C3 C4 -155.91(11) no
C11 C2 C3 C14 78.67(18) no
C11 C2 C3 H2 -42.5 no
H1 C2 C3 C4 83.9 no
H1 C2 C3 C14 -41.5 no
H1 C2 C3 H2 -162.7 no
H1 C2 C11 O2 -147.4 no
H1 C2 C11 O3 35.4 no
C2 C3 C4 N1 33.60(14) no
C2 C3 C4 H3 -84.2 no
C2 C3 C4 H4 151.7 no
C2 C3 C14 C15 -121.98(17) no
C2 C3 C14 C19 58.5(3) no
C4 C3 C14 C15 119.90(16) no
C4 C3 C14 C19 -59.58(18) no
C14 C3 C4 N1 159.63(11) no
C14 C3 C4 H3 41.9 no
C14 C3 C4 H4 -82.3 no
H2 C3 C4 N1 -79.8 no
H2 C3 C4 H3 162.5 no
H2 C3 C4 H4 38.3 no
H2 C3 C14 C15 -0.7 no
H2 C3 C14 C19 179.8 no
N1 C5 C6 C7 177.94(12) no
N1 C5 C6 H5 -2.6 no
N1 C5 C10 C9 -177.27(12) no
N1 C5 C10 H9 2.8 no
C6 C5 C10 C9 0.1(3) no
C6 C5 C10 H9 -179.8 no
C10 C5 C6 C7 0.6(3) no
C10 C5 C6 H5 -179.9 no
C5 C6 C7 C8 -1.2(3) no
C5 C6 C7 H6 179.2 no
H5 C6 C7 C8 179.3 no
H5 C6 C7 H6 -0.3 no
C6 C7 C8 C9 1.1(3) no
C6 C7 C8 H7 -179.3 no
H6 C7 C8 C9 -179.3 no
H6 C7 C8 H7 0.4 no
C7 C8 C9 C10 -0.3(3) no
C7 C8 C9 H8 179.9 no
H7 C8 C9 C10 -180.0 no
H7 C8 C9 H8 0.2 no
C8 C9 C10 C5 -0.3(3) no
C8 C9 C10 H9 179.7 no
H8 C9 C10 C5 179.5 no
H8 C9 C10 H9 -0.5 no
O3 C12 C13 H12 -177.5 no
O3 C12 C13 H13 -57.4 no
O3 C12 C13 H14 62.4 no
H10 C12 C13 H12 63.3 no
H10 C12 C13 H13 -176.5 no
H10 C12 C13 H14 -56.8 no
H11 C12 C13 H12 -58.6 no
H11 C12 C13 H13 61.6 no
H11 C12 C13 H14 -178.7 no
C3 C14 C15 C16 -179.29(14) no
C3 C14 C15 H15 0.3 no
C3 C14 C19 C18 179.02(14) no
C3 C14 C19 H19 -0.7 no
C15 C14 C19 C18 -0.5(3) no
C15 C14 C19 H19 179.8 no
C19 C14 C15 C16 0.2(3) no
C19 C14 C15 H15 179.8 no
C14 C15 C16 C17 -0.1(3) no
C14 C15 C16 H16 -179.7 no
H15 C15 C16 C17 -179.7 no
H15 C15 C16 H16 0.7 no
C15 C16 C17 C18 0.2(3) no
C15 C16 C17 H17 -179.9 no
H16 C16 C17 C18 179.8 no
H16 C16 C17 H17 -0.3 no
C16 C17 C18 C19 -0.4(3) no
C16 C17 C18 H18 179.7 no
H17 C17 C18 C19 179.6 no
H17 C17 C18 H18 -0.3 no
C17 C18 C19 C14 0.6(3) no
C17 C18 C19 H19 -179.7 no
H18 C18 C19 C14 -179.5 no
H18 C18 C19 H19 0.2 no
